data_2001740
loop_
_publ_author_name
'Nielsen, B. B.'
'Frydenvang, K.'
'Larsen, I. K.'

_publ_section_title
;
 Structures of two ribonucleotide reductase inhibitors:
 1-hydroxy-1-methylurea and 1-hydroxy-3-methylurea
;
_journal_issue 5
_journal_name_full 'Acta Crystallographica Section C'
_journal_page_first 1018
_journal_page_last 1022
_journal_paper_doi 10.1107/S0108270192012551
_journal_volume 49
_journal_year 1993
_chemical_formula_moiety 'C2 H6 N2 O2'
_chemical_formula_sum 'C2 H6 N2 O2'
_chemical_formula_weight 90.08
_chemical_melting_point 340.5(5)
_chemical_name_systematic ' 1-Methyl-1-hydroxyurea'
_space_group_IT_number 43
_symmetry_cell_setting orthorhombic
_symmetry_space_group_name_Hall 'F 2 -2d'
_symmetry_space_group_name_H-M 'F d d 2'
_cell_angle_alpha 90.0
_cell_angle_beta 90.0
_cell_angle_gamma 90.0
_cell_formula_units_Z 16
_cell_length_a 5.2049(9)
_cell_length_b 23.375(4)
_cell_length_c 13.155(3)
_cell_measurement_reflns_used 22
_cell_measurement_temperature 122
_cell_measurement_theta_max 21.87
_cell_measurement_theta_min 21.40
_cell_volume 1600.5(5)
_diffrn_ambient_temperature 122
_diffrn_measurement_device 'Enraf-Nonius CAD-4 diffractometer'
_diffrn_measurement_method \w/2\q
_diffrn_radiation_monochromator graphite
_diffrn_radiation_source xray_tube
_diffrn_radiation_type MoK\a
_diffrn_radiation_wavelength 0.71073
_diffrn_reflns_av_R_equivalents 0.018
_diffrn_reflns_limit_h_max 11
_diffrn_reflns_limit_h_min -10
_diffrn_reflns_limit_k_max 56
_diffrn_reflns_limit_k_min -52
_diffrn_reflns_limit_l_max 32
_diffrn_reflns_limit_l_min -32
_diffrn_reflns_number 8928
_diffrn_reflns_theta_max 55.00
_diffrn_reflns_theta_min 1.000
_diffrn_standards_decay_% -1.5
_diffrn_standards_interval_count 300
_diffrn_standards_interval_time 166
_diffrn_standards_number 2
_exptl_absorpt_coefficient_mu 0.1228
_exptl_absorpt_correction_type none
_exptl_crystal_colour colourless
_exptl_crystal_density_diffrn 1.495
_exptl_crystal_description 'thin rectangular plates'
_exptl_crystal_F_000 768
_exptl_crystal_size_max 0.60
_exptl_crystal_size_mid 0.35
_exptl_crystal_size_min 0.10
_refine_diff_density_max 0.546
_refine_diff_density_min -0.449
_refine_ls_goodness_of_fit_obs 0.840
_refine_ls_hydrogen_treatment refall
_refine_ls_matrix_type full
_refine_ls_number_constraints 1
_refine_ls_number_parameters 78
_refine_ls_number_reflns 3271
_refine_ls_R_factor_obs 0.029
_refine_ls_shift/esd_max 0.00
_refine_ls_structure_factor_coef F
_refine_ls_weighting_details 'w = 1/[\s^2^(F)+0.0009F^2^]'
_refine_ls_weighting_scheme calc
_refine_ls_wR_factor_obs 0.037
_reflns_number_observed 3271
_reflns_number_total 5288
_reflns_observed_criterion >3sigma(I)
_cod_data_source_file ab1049.cif
_cod_data_source_block 1_MEHU
_cod_depositor_comments
;
The following automatic conversions were performed:

'_chemical_melting_point' value '340-341' was changed to '340.5(5)' -
the average value was taken and precision was estimated.

Automatic conversion script
Id: cif_fix_values 1646 2011-03-28 12:23:43Z adriana 

The following automatic conversions were performed:

'_chemical_melting_point' value '340-341' was changed to '340.5(5)' -
the average value was taken and precision was estimated.

Automatic conversion script
Id: cif_fix_values 1715 2011-07-08 13:25:40Z adriana 

The following automatic conversions were performed:

'_refine_ls_weighting_scheme' value '1/[\s^2^(F)+0.0009F^2^]' was
changed to 'calc'. New tag '_refine_ls_weighting_details' was
created. The value of the new tag was set to 'w =
1/[\s^2^(F)+0.0009F^2^]'.

Automatic conversion script
Id: cif_fix_values 3143 2015-03-26 13:38:13Z robertas 
;
_cod_original_cell_volume 1600.4(2)
_cod_database_code 2001740

loop_
_symmetry_equiv_pos_as_xyz
x,y,z
-x,-y,z
1/4-x,1/4+y,1/4+z
1/4+x,1/4-y,1/4+z
x,1/2+y,1/2+z
-x,1/2-y,1/2+z
1/4-x,3/4+y,3/4+z
1/4+x,3/4-y,3/4+z
1/2+x,y,1/2+z
1/2-x,-y,1/2+z
3/4-x,1/4+y,3/4+z
3/4+x,1/4-y,3/4+z
1/2+x,1/2+y,z
1/2-x,1/2-y,z
3/4-x,3/4+y,1/4+z
3/4+x,3/4-y,1/4+z

loop_
_atom_site_aniso_label
_atom_site_aniso_U_11
_atom_site_aniso_U_22
_atom_site_aniso_U_33
_atom_site_aniso_U_12
_atom_site_aniso_U_13
_atom_site_aniso_U_23
_atom_site_aniso_type_symbol
O2 0.00966(9) 0.01340(10) 0.02130(10) -0.00101(9) -0.00250(10) 0.00120(10) O
O1 0.01060(10) 0.01810(10) 0.0240(2) -0.00190(10) -0.00390(10) -0.00320(10) O
N3 0.01080(10) 0.01240(10) 0.0220(2) 0.00200(10) -0.00260(10) -0.00020(10) N
N1 0.01030(10) 0.01170(10) 0.01750(10) 0.00048(9) -0.00190(10) -0.00120(10) N
C2 0.00970(10) 0.01150(10) 0.01240(10) 0.00060(10) -0.00060(10) 0.00100(10) C
C4 0.01430(10) 0.01290(10) 0.0196(2) 0.00170(10) -0.00110(10) 0.00170(10) C

loop_
_atom_site_label
_atom_site_fract_x
_atom_site_fract_y
_atom_site_fract_z
_atom_site_thermal_displace_type
_atom_site_type_symbol
O2 0.65430(7) 0.42873(2) 0.531 Beq S
O1 0.12592(7) 0.34428(2) 0.46611(4) Beq O
N3 0.23689(8) 0.45003(2) 0.49608(4) Beq N
N1 0.38937(7) 0.35798(2) 0.47351(4) Beq N
C2 0.43374(8) 0.41336(2) 0.50393(4) Beq C
C4 0.53590(10) 0.31064(2) 0.51569(4) Beq C
H11 0.094(2) 0.3402(6) 0.4040(10) Biso H
H31 0.261(3) 0.4853(6) 0.5130(10) Biso H
H32 0.098(2) 0.4359(6) 0.4830(10) Biso H
H41 0.544(3) 0.2803(5) 0.4720(8) Biso H
H42 0.709(2) 0.3229(6) 0.5243(9) Biso H
H43 0.457(3) 0.2981(6) 0.5814(8) Biso H

loop_
_atom_type_symbol
_atom_type_description
_atom_type_scat_dispersion_real
_atom_type_scat_dispersion_imag
_atom_type_scat_source
C ? .002 .002 International_Tables_Vol_IV_Table_2.3.1
H ? 0 0 International_Tables_Vol_IV_Table_2.3.1
O ? .008 .006 International_Tables_Vol_IV_Table_2.3.1
N ? .004 .003 International_Tables_Vol_IV_Table_2.3.1

loop_
_geom_angle_atom_site_label_1
_geom_angle_atom_site_label_2
_geom_angle_atom_site_label_3
_geom_angle_site_symmetry_1
_geom_angle_site_symmetry_2
_geom_angle_site_symmetry_3
_geom_angle
_geom_angle_publ_flag
O1 N1 C2 . . . 113.39(4) yes
O2 C2 N1 . . . 120.41(4) yes
O2 C2 N3 . . . 122.57(4) yes
N3 C2 N1 . . . 116.85(4) yes
C2 N1 C4 . . . 121.17(4) yes
O1 N1 C4 . . . 111.29(4) yes
N1 O1 H11 . . . 106.7(9) ?
O1 H11 O2 . . 8_454 159.0(10) yes
N3 H31 O2 . . 2_665 170.0(10) yes
N3 H32 O2 . . 1_455 146.0(10) yes
N3 H32 O1 . . . 111.0(10) yes
C2 N3 H31 . . . 118.0(10) ?
C2 N3 H32 . . . 115.9(9) ?
H31 N3 H32 . . . 126.0(10) ?
N1 C4 H41 . . . 112.0(7) ?
N1 C4 H42 . . . 108.2(8) ?
N1 C4 H43 . . . 109.8(8) ?

loop_
_geom_bond_atom_site_label_1
_geom_bond_atom_site_label_2
_geom_bond_site_symmetry_1
_geom_bond_site_symmetry_2
_geom_bond_distance
_geom_bond_publ_flag
O1 N1 . . 1.4115(5) yes
N1 C2 . . 1.3744(6) yes
O2 C2 . . 1.2548(5) yes
N3 C2 . . 1.3399(6) yes
N1 C4 . . 1.4541(7) yes
N3 H31 . . 0.860(10) ?
N3 H32 . . 0.810(10) ?
C4 H41 . . 0.910(10) ?
C4 H42 . . 0.950(10) ?
C4 H43 . . 1.010(10) ?
O1 H11 . . 0.840(10) ?

loop_
_geom_contact_atom_site_label_1
_geom_contact_atom_site_label_2
_geom_contact_distance
_geom_contact_site_symmetry_1
_geom_contact_site_symmetry_2
_geom_contact_publ_flag
O1 O2 2.7465(5) . 8_454 yes
H11 O2 1.950(10) . 8_454 yes
N3 O2 2.9264(5) . 2_665 yes
H31 O2 2.070(10) . 2_665 yes
N3 O2 3.1073(5) . 1_455 yes
H32 O2 2.400(10) . 1_455 yes
N3 O1 2.5690(6) . . yes
H32 O1 2.160(10) . . yes

loop_
_geom_torsion_atom_site_label_1
_geom_torsion_atom_site_label_2
_geom_torsion_atom_site_label_3
_geom_torsion_atom_site_label_4
_geom_torsion_site_symmetry_1
_geom_torsion_site_symmetry_2
_geom_torsion_site_symmetry_3
_geom_torsion_site_symmetry_4
_geom_torsion
_geom_torsion_publ_flag
O1 N1 C2 O2 . . . . 167.37(4) yes
O1 N1 C2 N3 . . . . -17.19(7) yes
C4 N1 C2 O2 . . . . 30.98(7) yes
C4 N1 C2 N3 . . . . -153.58(5) yes
H32 N3 C2 N1 . . . . 10.0(10) ?
H11 O1 N1 C2 . . . . 111.0(10) ?
H11 O1 N1 C4 . . . . -109.0(10) ?
H31 N3 C2 O2 . . . . -3.0(10) ?
O1 N1 C4 H41 . . . . 68.8(9) ?
H31 N3 C2 N1 . . . . -179.0(10) ?
O1 N1 C4 H42 . . . . -175.4(8) ?
H32 N3 C2 O2 . . . . -174.0(10) ?
O1 N1 C4 H43 . . . . -53.1(8) ?
C2 N1 C4 H41 . . . . -154.0(9) ?
C2 N1 C4 H42 . . . . -38.2(8) ?
C2 N1 C4 H43 . . . . 84.2(8) ?
